data_1506908
loop_
_publ_author_name
'Wang, Pingshan'
'Moorefield, Charles N.'
'Newkome, George R.'

_publ_section_title
;
 Synthesis, X-ray structure, and self-assembly of functionalized
 bis(2,2':6',2' '-terpyridinyl)arenes.
;
_journal_issue 8
_journal_name_full 'Organic letters'
_journal_page_first 1197
_journal_page_last 1200
_journal_paper_doi 10.1021/ol0364529
_journal_volume 6
_journal_year 2004
_chemical_compound_source 'Local laboratory'
_chemical_formula_moiety 'C29 H22 N2 O3'
_chemical_formula_sum 'C29 H22 N2 O3'
_chemical_formula_weight 446.49
_chemical_name_systematic
; 
 ? 
;
_space_group_IT_number 2
_symmetry_cell_setting triclinic
_symmetry_space_group_name_Hall '-P 1'
_symmetry_space_group_name_H-M 'P -1'
_atom_sites_solution_hydrogens geom
_atom_sites_solution_primary direct
_atom_sites_solution_secondary difmap
_audit_creation_method SHELXL-97
_cell_angle_alpha 104.02(3)
_cell_angle_beta 95.65(3)
_cell_angle_gamma 95.33(2)
_cell_formula_units_Z 4
_cell_length_a 12.665(6)
_cell_length_b 13.210(7)
_cell_length_c 13.883(8)
_cell_measurement_reflns_used 5917
_cell_measurement_temperature 100
_cell_measurement_theta_max 22.7
_cell_measurement_theta_min 2.5
_cell_volume 2226(2)
_computing_cell_refinement 'Denzo and Scalepack (Otwinowski & Minor, 1997)'
_computing_data_collection 'COLLECT (Nonius, 2000)'
_computing_data_reduction 'Denzo and Scalepack (Otwinowski & Minor, 1997)'
_computing_molecular_graphics 'ORTEP-3 for Windows (Farrugia, 1997)'
_computing_publication_material 'SHELXL-97 (Sheldrick, 1997)'
_computing_structure_refinement 'SHELXL-97 (Sheldrick, 1997)'
_computing_structure_solution 'Direct_methods (SIR, Altomare, et al., 1999)'
_diffrn_ambient_temperature 100
_diffrn_measured_fraction_theta_full 0.996
_diffrn_measured_fraction_theta_max 0.996
_diffrn_measurement_device 'KappaCCD (with Oxford Cryostream)'
_diffrn_measurement_method ' \w scans with \k offsets'
_diffrn_radiation_monochromator graphite
_diffrn_radiation_source 'fine-focus sealed tube'
_diffrn_radiation_type MoK\a
_diffrn_radiation_wavelength 0.71073
_diffrn_reflns_av_R_equivalents 0.0639
_diffrn_reflns_av_sigmaI/netI 0.1009
_diffrn_reflns_limit_h_max 13
_diffrn_reflns_limit_h_min -13
_diffrn_reflns_limit_k_max 14
_diffrn_reflns_limit_k_min -14
_diffrn_reflns_limit_l_max 15
_diffrn_reflns_limit_l_min -15
_diffrn_reflns_number 22994
_diffrn_reflns_theta_full 22.7
_diffrn_reflns_theta_max 22.7
_diffrn_reflns_theta_min 2.7
_diffrn_standards_decay_% <2
_diffrn_standards_number 0
_exptl_absorpt_coefficient_mu 0.087
_exptl_absorpt_correction_type none
_exptl_crystal_colour yellow
_exptl_crystal_density_diffrn 1.332
_exptl_crystal_density_method 'not measured'
_exptl_crystal_description fragment
_exptl_crystal_F_000 936
_exptl_crystal_size_max 0.27
_exptl_crystal_size_mid 0.18
_exptl_crystal_size_min 0.05
_refine_diff_density_max 0.22
_refine_diff_density_min -0.21
_refine_diff_density_rms 0.046
_refine_ls_extinction_method none
_refine_ls_goodness_of_fit_ref 0.961
_refine_ls_hydrogen_treatment constr
_refine_ls_matrix_type full
_refine_ls_number_parameters 613
_refine_ls_number_reflns 5952
_refine_ls_number_restraints 0
_refine_ls_restrained_S_all 0.961
_refine_ls_R_factor_all 0.129
_refine_ls_R_factor_gt 0.057
_refine_ls_shift/su_max 0.000
_refine_ls_shift/su_mean 0.000
_refine_ls_structure_factor_coef Fsqd
_refine_ls_weighting_details 'calc w=1/[\s^2^(Fo^2^)+(0.0517P)^2^] where P=(Fo^2^+2Fc^2^)/3'
_refine_ls_weighting_scheme calc
_refine_ls_wR_factor_gt 0.109
_refine_ls_wR_factor_ref 0.133
_reflns_number_gt 3187
_reflns_number_total 5952
_reflns_threshold_expression I>2\s(I)
_cod_data_source_file ol0364529si20040226_034533.cif
_cod_data_source_block WPS046
_cod_depositor_comments
;
The following automatic conversions were performed:

'_symmetry_cell_setting' value 'Triclinic' changed to 'triclinic'
according to /home/saulius/struct/CIF-dictionaries/cif_core.dic
dictionary named 'cif_core.dic' version 2.4.1 from 2010-06-29.

Automatic conversion script
Id: cif_fix_values 1715 2011-07-08 13:25:40Z adriana 
;
_cod_original_sg_symbol_H-M 'P -1          '
_cod_database_code 1506908

loop_
_symmetry_equiv_pos_as_xyz
'x, y, z'
'-x, -y, -z'

loop_
_atom_site_label
_atom_site_type_symbol
_atom_site_fract_x
_atom_site_fract_y
_atom_site_fract_z
_atom_site_U_iso_or_equiv
_atom_site_adp_type
_atom_site_occupancy
_atom_site_symmetry_multiplicity
_atom_site_calc_flag
_atom_site_refinement_flags
O1A O 0.69524(19) 0.67053(19) 0.81203(17) 0.0329(7) Uani 1 1 d .
O2A O 0.5379(2) 0.9286(2) 0.39365(19) 0.0424(8) Uani 1 1 d .
O3A O 0.1881(2) 0.3352(2) 0.5628(2) 0.0480(8) Uani 1 1 d .
N1A N 0.7689(3) 1.0615(2) 0.5532(2) 0.0381(9) Uani 1 1 d .
N2A N 0.3350(3) 0.2577(2) 0.7571(2) 0.0370(9) Uani 1 1 d .
C1A C 0.6229(3) 0.6663(3) 0.7299(3) 0.0264(9) Uani 1 1 d .
C2A C 0.6308(3) 0.7349(3) 0.6693(3) 0.0296(10) Uani 1 1 d .
H2A H 0.6889 0.7894 0.6829 0.036 Uiso 1 1 calc R
C3A C 0.5525(3) 0.7235(3) 0.5875(3) 0.0270(10) Uani 1 1 d .
C4A C 0.4692(3) 0.6427(3) 0.5690(3) 0.0296(10) Uani 1 1 d .
H4A H 0.4171 0.6339 0.5126 0.035 Uiso 1 1 calc R
C5A C 0.4596(3) 0.5743(3) 0.6302(3) 0.0284(10) Uani 1 1 d .
C6A C 0.5381(3) 0.5865(3) 0.7115(3) 0.0281(10) Uani 1 1 d .
H6A H 0.5336 0.5403 0.7542 0.034 Uiso 1 1 calc R
C7A C 0.7872(3) 0.7482(3) 0.8332(3) 0.0283(10) Uani 1 1 d .
H7A1 H 0.7658 0.8195 0.8559 0.034 Uiso 1 1 calc R
H7A2 H 0.8230 0.7449 0.7725 0.034 Uiso 1 1 calc R
C8A C 0.8606(3) 0.7245(3) 0.9136(3) 0.0260(9) Uani 1 1 d .
C9A C 0.9233(3) 0.6446(3) 0.8905(3) 0.0320(10) Uani 1 1 d .
H9A H 0.9195 0.6051 0.8230 0.038 Uiso 1 1 calc R
C10A C 0.9917(3) 0.6202(3) 0.9633(3) 0.0395(11) Uani 1 1 d .
H10A H 1.0364 0.5664 0.9457 0.047 Uiso 1 1 calc R
C11A C 0.9943(3) 0.6754(3) 1.0622(3) 0.0438(12) Uani 1 1 d .
H11A H 1.0388 0.6575 1.1132 0.053 Uiso 1 1 calc R
C12A C 0.9331(3) 0.7558(3) 1.0867(3) 0.0405(11) Uani 1 1 d .
H12A H 0.9360 0.7943 1.1545 0.049 Uiso 1 1 calc R
C13A C 0.8667(3) 0.7809(3) 1.0125(3) 0.0322(10) Uani 1 1 d .
H13A H 0.8250 0.8373 1.0297 0.039 Uiso 1 1 calc R
C14A C 0.5562(3) 0.7951(3) 0.5216(3) 0.0327(10) Uani 1 1 d .
H14A H 0.5101 0.7735 0.4602 0.039 Uiso 1 1 calc R
C15A C 0.6158(3) 0.8852(3) 0.5380(3) 0.0318(10) Uani 1 1 d .
H15A H 0.6657 0.9084 0.5969 0.038 Uiso 1 1 calc R
C16A C 0.6072(3) 0.9518(3) 0.4667(3) 0.0335(10) Uani 1 1 d .
C17A C 0.6863(3) 1.0484(3) 0.4820(3) 0.0301(10) Uani 1 1 d .
C18A C 0.6724(3) 1.1164(3) 0.4209(3) 0.0371(11) Uani 1 1 d .
H18A H 0.6112 1.1044 0.3724 0.045 Uiso 1 1 calc R
C19A C 0.7466(3) 1.1996(3) 0.4311(3) 0.0399(11) Uani 1 1 d .
H19A H 0.7387 1.2466 0.3895 0.048 Uiso 1 1 calc R
C20A C 0.8344(4) 1.2152(3) 0.5032(3) 0.0433(12) Uani 1 1 d .
H20A H 0.8880 1.2732 0.5124 0.052 Uiso 1 1 calc R
C21A C 0.8421(3) 1.1438(3) 0.5620(3) 0.0414(11) Uani 1 1 d .
H21A H 0.9027 1.1542 0.6110 0.050 Uiso 1 1 calc R
C22A C 0.3694(3) 0.4914(3) 0.6094(3) 0.0356(11) Uani 1 1 d .
H22A H 0.3132 0.4943 0.5599 0.043 Uiso 1 1 calc R
C23A C 0.3580(3) 0.4123(3) 0.6526(3) 0.0348(11) Uani 1 1 d .
H23A H 0.4127 0.4066 0.7023 0.042 Uiso 1 1 calc R
C24A C 0.2630(3) 0.3330(3) 0.6256(3) 0.0328(10) Uani 1 1 d .
C25A C 0.2591(3) 0.2460(3) 0.6785(3) 0.0291(10) Uani 1 1 d .
C26A C 0.1810(3) 0.1614(3) 0.6472(3) 0.0339(10) Uani 1 1 d .
H26A H 0.1275 0.1577 0.5930 0.041 Uiso 1 1 calc R
C27A C 0.1819(3) 0.0817(3) 0.6964(3) 0.0417(11) Uani 1 1 d .
H27A H 0.1297 0.0217 0.6758 0.050 Uiso 1 1 calc R
C28A C 0.2598(3) 0.0914(3) 0.7756(3) 0.0409(11) Uani 1 1 d .
H28A H 0.2630 0.0378 0.8103 0.049 Uiso 1 1 calc R
C29A C 0.3337(3) 0.1811(3) 0.8038(3) 0.0406(11) Uani 1 1 d .
H29A H 0.3862 0.1879 0.8596 0.049 Uiso 1 1 calc R
O1B O 0.80210(18) 0.05551(19) 1.05760(18) 0.0328(7) Uani 1 1 d .
O2B O 0.6257(2) 0.3582(2) 0.6807(2) 0.0437(8) Uani 1 1 d .
O3B O 0.3009(2) -0.2831(2) 0.7949(2) 0.0424(8) Uani 1 1 d .
N1B N 0.9075(3) 0.3804(2) 0.7243(2) 0.0364(9) Uani 1 1 d .
N2B N 0.4342(2) -0.3474(2) 1.0043(2) 0.0365(9) Uani 1 1 d .
C1B C 0.7283(3) 0.0563(3) 0.9778(3) 0.0250(9) Uani 1 1 d .
C2B C 0.7314(3) 0.1304(3) 0.9231(2) 0.0266(9) Uani 1 1 d .
H2B H 0.7881 0.1864 0.9393 0.032 Uiso 1 1 calc R
C3B C 0.6518(3) 0.1241(3) 0.8437(3) 0.0256(9) Uani 1 1 d .
C4B C 0.5691(3) 0.0397(3) 0.8229(3) 0.0301(10) Uani 1 1 d .
H4B H 0.5141 0.0344 0.7696 0.036 Uiso 1 1 calc R
C5B C 0.5649(3) -0.0353(3) 0.8765(3) 0.0254(9) Uani 1 1 d .
C6B C 0.6455(3) -0.0265(3) 0.9548(3) 0.0263(9) Uani 1 1 d .
H6B H 0.6441 -0.0772 0.9929 0.032 Uiso 1 1 calc R
C7B C 0.8842(3) 0.1432(3) 1.0905(3) 0.0294(10) Uani 1 1 d .
H7B1 H 0.8522 0.2092 1.1126 0.035 Uiso 1 1 calc R
H7B2 H 0.9261 0.1493 1.0352 0.035 Uiso 1 1 calc R
C8B C 0.9552(3) 0.1241(3) 1.1759(3) 0.0276(10) Uani 1 1 d .
C9B C 1.0182(3) 0.0430(3) 1.1620(3) 0.0352(11) Uani 1 1 d .
H9B H 1.0154 -0.0033 1.0974 0.042 Uiso 1 1 calc R
C10B C 1.0853(3) 0.0284(3) 1.2410(3) 0.0371(11) Uani 1 1 d .
H10B H 1.1270 -0.0286 1.2308 0.045 Uiso 1 1 calc R
C11B C 1.0917(3) 0.0964(3) 1.3345(3) 0.0367(11) Uani 1 1 d .
H11B H 1.1382 0.0868 1.3887 0.044 Uiso 1 1 calc R
C12B C 1.0307(3) 0.1779(3) 1.3489(3) 0.0364(11) Uani 1 1 d .
H12B H 1.0359 0.2254 1.4131 0.044 Uiso 1 1 calc R
C13B C 0.9618(3) 0.1915(3) 1.2708(3) 0.0331(10) Uani 1 1 d .
H13B H 0.9186 0.2472 1.2820 0.040 Uiso 1 1 calc R
C14B C 0.6498(3) 0.2010(3) 0.7840(3) 0.0316(10) Uani 1 1 d .
H14B H 0.5842 0.2013 0.7445 0.038 Uiso 1 1 calc R
C15B C 0.7298(3) 0.2701(3) 0.7795(3) 0.0285(10) Uani 1 1 d .
H15B H 0.7973 0.2720 0.8169 0.034 Uiso 1 1 calc R
C16B C 0.7153(3) 0.3450(3) 0.7164(3) 0.0324(10) Uani 1 1 d .
C17B C 0.8112(3) 0.4047(3) 0.6928(3) 0.0317(10) Uani 1 1 d .
C18B C 0.7998(3) 0.4772(3) 0.6364(3) 0.0357(11) Uani 1 1 d .
H18B H 0.7310 0.4947 0.6176 0.043 Uiso 1 1 calc R
C19B C 0.8895(3) 0.5238(3) 0.6078(3) 0.0403(11) Uani 1 1 d .
H19B H 0.8835 0.5730 0.5682 0.048 Uiso 1 1 calc R
C20B C 0.9882(4) 0.4973(3) 0.6381(3) 0.0423(12) Uani 1 1 d .
H20B H 1.0513 0.5274 0.6187 0.051 Uiso 1 1 calc R
C21B C 0.9943(3) 0.4262(3) 0.6972(3) 0.0397(11) Uani 1 1 d .
H21B H 1.0625 0.4097 0.7190 0.048 Uiso 1 1 calc R
C22B C 0.4762(3) -0.1204(3) 0.8522(3) 0.0292(10) Uani 1 1 d .
H22B H 0.4211 -0.1176 0.8016 0.035 Uiso 1 1 calc R
C23B C 0.4648(3) -0.1999(3) 0.8928(3) 0.0328(10) Uani 1 1 d .
H23B H 0.5193 -0.2059 0.9425 0.039 Uiso 1 1 calc R
C24B C 0.3708(3) -0.2807(3) 0.8643(3) 0.0328(10) Uani 1 1 d .
C25B C 0.3614(3) -0.3619(3) 0.9236(3) 0.0325(10) Uani 1 1 d .
C26B C 0.2802(3) -0.4447(3) 0.8957(3) 0.0414(11) Uani 1 1 d .
H26B H 0.2305 -0.4528 0.8377 0.050 Uiso 1 1 calc R
C27B C 0.2728(3) -0.5155(3) 0.9545(3) 0.0492(13) Uani 1 1 d .
H27B H 0.2178 -0.5731 0.9375 0.059 Uiso 1 1 calc R
C28B C 0.3456(3) -0.5013(3) 1.0371(3) 0.0445(11) Uani 1 1 d .
H28B H 0.3420 -0.5487 1.0787 0.053 Uiso 1 1 calc R
C29B C 0.4246(3) -0.4171(3) 1.0594(3) 0.0437(12) Uani 1 1 d .
H29B H 0.4750 -0.4082 1.1171 0.052 Uiso 1 1 calc R

loop_
_atom_site_aniso_label
_atom_site_aniso_U_11
_atom_site_aniso_U_22
_atom_site_aniso_U_33
_atom_site_aniso_U_23
_atom_site_aniso_U_13
_atom_site_aniso_U_12
O1A 0.0304(16) 0.0366(16) 0.0322(15) 0.0195(13) -0.0078(12) -0.0095(13)
O2A 0.0487(18) 0.0391(17) 0.0387(17) 0.0178(14) -0.0089(14) -0.0048(14)
O3A 0.0384(18) 0.0527(19) 0.0543(18) 0.0257(15) -0.0102(15) -0.0032(15)
N1A 0.043(2) 0.033(2) 0.038(2) 0.0111(17) 0.0028(17) 0.0003(18)
N2A 0.044(2) 0.036(2) 0.034(2) 0.0176(17) 0.0035(17) 0.0003(17)
C1A 0.020(2) 0.032(2) 0.027(2) 0.0105(19) -0.0023(18) 0.0014(18)
C2A 0.027(2) 0.027(2) 0.036(2) 0.012(2) 0.0013(19) 0.0001(19)
C3A 0.029(2) 0.026(2) 0.026(2) 0.0090(18) -0.0006(18) -0.0010(19)
C4A 0.031(2) 0.033(2) 0.028(2) 0.0149(19) -0.0035(18) 0.0039(19)
C5A 0.028(2) 0.026(2) 0.033(2) 0.0129(19) 0.0048(19) 0.0014(19)
C6A 0.029(2) 0.024(2) 0.036(2) 0.0170(19) 0.0042(19) 0.0021(19)
C7A 0.025(2) 0.030(2) 0.031(2) 0.0145(18) 0.0006(18) -0.0046(18)
C8A 0.021(2) 0.026(2) 0.030(2) 0.0097(18) 0.0018(17) -0.0057(18)
C9A 0.034(2) 0.027(2) 0.033(2) 0.0089(19) -0.0021(19) -0.002(2)
C10A 0.041(3) 0.029(2) 0.054(3) 0.022(2) 0.001(2) 0.006(2)
C11A 0.037(3) 0.048(3) 0.049(3) 0.033(2) -0.015(2) -0.018(2)
C12A 0.049(3) 0.043(3) 0.026(2) 0.011(2) 0.000(2) -0.014(2)
C13A 0.037(2) 0.029(2) 0.032(2) 0.013(2) 0.0061(19) -0.0047(19)
C14A 0.031(2) 0.039(3) 0.028(2) 0.013(2) -0.0046(18) -0.001(2)
C15A 0.032(2) 0.037(3) 0.028(2) 0.017(2) -0.0036(18) 0.002(2)
C16A 0.034(2) 0.035(3) 0.032(2) 0.009(2) 0.004(2) 0.003(2)
C17A 0.035(2) 0.027(2) 0.031(2) 0.0118(19) 0.0052(19) 0.0059(19)
C18A 0.044(3) 0.040(3) 0.031(2) 0.015(2) 0.0049(19) 0.006(2)
C19A 0.051(3) 0.033(3) 0.042(3) 0.016(2) 0.014(2) 0.009(2)
C20A 0.058(3) 0.027(2) 0.045(3) 0.006(2) 0.019(2) -0.004(2)
C21A 0.040(3) 0.039(3) 0.040(3) 0.009(2) -0.001(2) -0.010(2)
C22A 0.032(2) 0.039(3) 0.039(2) 0.018(2) -0.0011(19) 0.004(2)
C23A 0.037(3) 0.033(2) 0.033(2) 0.013(2) -0.0035(19) -0.006(2)
C24A 0.030(2) 0.040(3) 0.031(2) 0.014(2) 0.006(2) 0.003(2)
C25A 0.028(2) 0.034(2) 0.027(2) 0.0111(19) 0.0071(18) 0.000(2)
C26A 0.037(3) 0.031(2) 0.035(2) 0.011(2) 0.0110(19) -0.001(2)
C27A 0.047(3) 0.031(2) 0.048(3) 0.010(2) 0.016(2) -0.001(2)
C28A 0.050(3) 0.039(3) 0.040(3) 0.018(2) 0.015(2) 0.004(2)
C29A 0.047(3) 0.043(3) 0.037(3) 0.017(2) 0.009(2) 0.007(2)
O1B 0.0281(15) 0.0342(16) 0.0380(15) 0.0214(13) -0.0066(12) -0.0071(12)
O2B 0.0380(18) 0.0465(18) 0.0518(18) 0.0277(15) -0.0038(14) 0.0005(14)
O3B 0.0348(17) 0.0455(18) 0.0464(17) 0.0175(15) -0.0034(14) -0.0042(14)
N1B 0.035(2) 0.041(2) 0.0343(19) 0.0136(17) 0.0010(16) 0.0005(17)
N2B 0.040(2) 0.037(2) 0.038(2) 0.0203(17) 0.0054(17) 0.0033(17)
C1B 0.026(2) 0.027(2) 0.024(2) 0.0113(18) -0.0005(18) 0.0021(18)
C2B 0.027(2) 0.029(2) 0.025(2) 0.0120(18) 0.0024(17) -0.0022(18)
C3B 0.026(2) 0.023(2) 0.030(2) 0.0114(18) 0.0016(18) 0.0022(18)
C4B 0.025(2) 0.037(2) 0.028(2) 0.0093(19) -0.0034(17) 0.0009(19)
C5B 0.027(2) 0.025(2) 0.025(2) 0.0118(19) 0.0003(18) -0.0006(18)
C6B 0.027(2) 0.024(2) 0.030(2) 0.0121(18) 0.0038(18) 0.0003(18)
C7B 0.031(2) 0.027(2) 0.030(2) 0.0137(18) -0.0023(18) -0.0088(19)
C8B 0.028(2) 0.027(2) 0.030(2) 0.0169(19) -0.0006(18) -0.0069(19)
C9B 0.036(2) 0.034(3) 0.035(2) 0.012(2) 0.000(2) -0.001(2)
C10B 0.031(2) 0.036(3) 0.047(3) 0.020(2) -0.001(2) 0.002(2)
C11B 0.028(2) 0.051(3) 0.035(3) 0.024(2) -0.0038(19) -0.004(2)
C12B 0.043(3) 0.043(3) 0.021(2) 0.009(2) -0.0024(19) -0.010(2)
C13B 0.032(2) 0.034(2) 0.035(2) 0.012(2) 0.0048(19) 0.0045(19)
C14B 0.035(2) 0.027(2) 0.032(2) 0.0112(19) -0.0045(18) -0.001(2)
C15B 0.031(2) 0.027(2) 0.029(2) 0.0148(18) -0.0007(17) -0.0051(19)
C16B 0.036(3) 0.028(2) 0.032(2) 0.0088(19) -0.003(2) 0.000(2)
C17B 0.037(3) 0.029(2) 0.029(2) 0.0096(19) -0.0010(19) -0.002(2)
C18B 0.045(3) 0.030(2) 0.029(2) 0.007(2) -0.002(2) -0.002(2)
C19B 0.054(3) 0.038(3) 0.031(2) 0.014(2) 0.003(2) 0.004(2)
C20B 0.051(3) 0.041(3) 0.035(2) 0.010(2) 0.014(2) -0.007(2)
C21B 0.041(3) 0.044(3) 0.033(2) 0.010(2) 0.006(2) -0.001(2)
C22B 0.027(2) 0.030(2) 0.032(2) 0.0121(19) 0.0009(18) 0.0028(19)
C23B 0.029(2) 0.032(2) 0.038(2) 0.012(2) 0.0034(19) 0.0011(19)
C24B 0.030(2) 0.030(2) 0.038(2) 0.008(2) 0.001(2) 0.0029(19)
C25B 0.032(2) 0.028(2) 0.041(2) 0.014(2) 0.011(2) 0.002(2)
C26B 0.040(3) 0.036(3) 0.048(3) 0.014(2) 0.007(2) -0.004(2)
C27B 0.045(3) 0.040(3) 0.065(3) 0.020(3) 0.014(3) -0.010(2)
C28B 0.051(3) 0.043(3) 0.051(3) 0.028(2) 0.020(2) 0.008(2)
C29B 0.047(3) 0.044(3) 0.043(3) 0.020(2) 0.005(2) -0.001(2)

loop_
_atom_type_symbol
_atom_type_description
_atom_type_scat_dispersion_real
_atom_type_scat_dispersion_imag
_atom_type_scat_source
C C 0.0033 0.0016 'International Tables Vol C Tables 4.2.6.8 and 6.1.1.4'
H H 0.0000 0.0000 'International Tables Vol C Tables 4.2.6.8 and 6.1.1.4'
N N 0.0061 0.0033 'International Tables Vol C Tables 4.2.6.8 and 6.1.1.4'
O O 0.0106 0.0060 'International Tables Vol C Tables 4.2.6.8 and 6.1.1.4'

loop_
_geom_angle_atom_site_label_1
_geom_angle_atom_site_label_2
_geom_angle_atom_site_label_3
_geom_angle
C1A O1A C7A 117.8(3)
C17A N1A C21A 116.4(4)
C29A N2A C25A 116.8(3)
O1A C1A C2A 124.2(3)
O1A C1A C6A 114.7(3)
C2A C1A C6A 121.1(3)
C1A C2A C3A 119.5(3)
C1A C2A H2A 120.3
C3A C2A H2A 120.3
C4A C3A C2A 118.9(4)
C4A C3A C14A 119.3(3)
C2A C3A C14A 121.7(3)
C3A C4A C5A 122.1(3)
C3A C4A H4A 119.0
C5A C4A H4A 119.0
C4A C5A C6A 118.4(3)
C4A C5A C22A 120.5(3)
C6A C5A C22A 121.1(4)
C1A C6A C5A 120.0(4)
C1A C6A H6A 120.0
C5A C6A H6A 120.0
O1A C7A C8A 106.9(3)
O1A C7A H7A1 110.3
C8A C7A H7A1 110.3
O1A C7A H7A2 110.3
C8A C7A H7A2 110.3
H7A1 C7A H7A2 108.6
C9A C8A C13A 118.4(4)
C9A C8A C7A 120.1(3)
C13A C8A C7A 121.5(4)
C8A C9A C10A 121.6(4)
C8A C9A H9A 119.2
C10A C9A H9A 119.2
C9A C10A C11A 119.1(4)
C9A C10A H10A 120.5
C11A C10A H10A 120.5
C12A C11A C10A 120.3(4)
C12A C11A H11A 119.9
C10A C11A H11A 119.9
C11A C12A C13A 119.9(4)
C11A C12A H12A 120.0
C13A C12A H12A 120.0
C8A C13A C12A 120.7(4)
C8A C13A H13A 119.7
C12A C13A H13A 119.7
C15A C14A C3A 127.2(3)
C15A C14A H14A 116.4
C3A C14A H14A 116.4
C14A C15A C16A 121.3(3)
C14A C15A H15A 119.4
C16A C15A H15A 119.4
O2A C16A C15A 121.3(4)
O2A C16A C17A 119.2(4)
C15A C16A C17A 119.5(3)
N1A C17A C18A 123.6(4)
N1A C17A C16A 116.8(4)
C18A C17A C16A 119.6(3)
C19A C18A C17A 119.4(4)
C19A C18A H18A 120.3
C17A C18A H18A 120.3
C18A C19A C20A 118.8(4)
C18A C19A H19A 120.6
C20A C19A H19A 120.6
C19A C20A C21A 118.3(4)
C19A C20A H20A 120.8
C21A C20A H20A 120.8
N1A C21A C20A 123.5(4)
N1A C21A H21A 118.3
C20A C21A H21A 118.3
C23A C22A C5A 126.8(4)
C23A C22A H22A 116.6
C5A C22A H22A 116.6
C22A C23A C24A 122.0(4)
C22A C23A H23A 119.0
C24A C23A H23A 119.0
O3A C24A C23A 123.2(4)
O3A C24A C25A 119.4(3)
C23A C24A C25A 117.4(3)
N2A C25A C26A 123.6(4)
N2A C25A C24A 116.0(3)
C26A C25A C24A 120.4(4)
C25A C26A C27A 118.6(4)
C25A C26A H26A 120.7
C27A C26A H26A 120.7
C28A C27A C26A 118.7(4)
C28A C27A H27A 120.7
C26A C27A H27A 120.7
C27A C28A C29A 118.7(4)
C27A C28A H28A 120.6
C29A C28A H28A 120.6
N2A C29A C28A 123.6(4)
N2A C29A H29A 118.2
C28A C29A H29A 118.2
C1B O1B C7B 117.1(3)
C21B N1B C17B 118.2(4)
C29B N2B C25B 116.8(3)
C2B C1B O1B 125.3(3)
C2B C1B C6B 120.3(3)
O1B C1B C6B 114.3(3)
C1B C2B C3B 120.7(3)
C1B C2B H2B 119.7
C3B C2B H2B 119.7
C2B C3B C4B 117.4(4)
C2B C3B C14B 123.2(3)
C4B C3B C14B 119.4(3)
C5B C4B C3B 122.8(3)
C5B C4B H4B 118.6
C3B C4B H4B 118.6
C4B C5B C6B 118.2(3)
C4B C5B C22B 120.2(3)
C6B C5B C22B 121.6(4)
C5B C6B C1B 120.7(4)
C5B C6B H6B 119.7
C1B C6B H6B 119.7
O1B C7B C8B 107.5(3)
O1B C7B H7B1 110.2
C8B C7B H7B1 110.2
O1B C7B H7B2 110.2
C8B C7B H7B2 110.2
H7B1 C7B H7B2 108.5
C9B C8B C13B 118.5(4)
C9B C8B C7B 121.5(3)
C13B C8B C7B 119.9(4)
C10B C9B C8B 120.8(4)
C10B C9B H9B 119.6
C8B C9B H9B 119.6
C11B C10B C9B 120.1(4)
C11B C10B H10B 120.0
C9B C10B H10B 120.0
C12B C11B C10B 119.8(4)
C12B C11B H11B 120.1
C10B C11B H11B 120.1
C11B C12B C13B 120.4(4)
C11B C12B H12B 119.8
C13B C12B H12B 119.8
C12B C13B C8B 120.5(4)
C12B C13B H13B 119.7
C8B C13B H13B 119.7
C15B C14B C3B 126.5(4)
C15B C14B H14B 116.8
C3B C14B H14B 116.8
C14B C15B C16B 120.4(4)
C14B C15B H15B 119.8
C16B C15B H15B 119.8
O2B C16B C15B 122.0(4)
O2B C16B C17B 118.5(4)
C15B C16B C17B 119.5(4)
N1B C17B C18B 122.4(4)
N1B C17B C16B 116.8(4)
C18B C17B C16B 120.7(4)
C19B C18B C17B 119.3(4)
C19B C18B H18B 120.4
C17B C18B H18B 120.4
C18B C19B C20B 118.4(4)
C18B C19B H19B 120.8
C20B C19B H19B 120.8
C19B C20B C21B 119.3(4)
C19B C20B H20B 120.3
C21B C20B H20B 120.3
N1B C21B C20B 122.3(4)
N1B C21B H21B 118.8
C20B C21B H21B 118.8
C23B C22B C5B 126.9(4)
C23B C22B H22B 116.5
C5B C22B H22B 116.5
C22B C23B C24B 122.7(4)
C22B C23B H23B 118.6
C24B C23B H23B 118.6
O3B C24B C23B 122.4(4)
O3B C24B C25B 119.9(4)
C23B C24B C25B 117.7(4)
N2B C25B C26B 123.2(4)
N2B C25B C24B 116.3(3)
C26B C25B C24B 120.6(4)
C25B C26B C27B 118.5(4)
C25B C26B H26B 120.8
C27B C26B H26B 120.8
C28B C27B C26B 119.0(4)
C28B C27B H27B 120.5
C26B C27B H27B 120.5
C27B C28B C29B 119.0(4)
C27B C28B H28B 120.5
C29B C28B H28B 120.5
N2B C29B C28B 123.6(4)
N2B C29B H29B 118.2
C28B C29B H29B 118.2

loop_
_geom_bond_atom_site_label_1
_geom_bond_atom_site_label_2
_geom_bond_distance
O1A C1A 1.377(4)
O1A C7A 1.435(4)
O2A C16A 1.232(4)
O3A C24A 1.230(4)
N1A C17A 1.335(5)
N1A C21A 1.335(5)
N2A C29A 1.328(5)
N2A C25A 1.350(5)
C1A C2A 1.382(5)
C1A C6A 1.391(5)
C2A C3A 1.400(5)
C2A H2A 0.9500
C3A C4A 1.387(5)
C3A C14A 1.467(5)
C4A C5A 1.388(5)
C4A H4A 0.9500
C5A C6A 1.396(5)
C5A C22A 1.462(5)
C6A H6A 0.9500
C7A C8A 1.492(5)
C7A H7A1 0.9900
C7A H7A2 0.9900
C8A C9A 1.375(5)
C8A C13A 1.386(5)
C9A C10A 1.383(5)
C9A H9A 0.9500
C10A C11A 1.386(5)
C10A H10A 0.9500
C11A C12A 1.369(6)
C11A H11A 0.9500
C12A C13A 1.388(5)
C12A H12A 0.9500
C13A H13A 0.9500
C14A C15A 1.307(5)
C14A H14A 0.9500
C15A C16A 1.477(5)
C15A H15A 0.9500
C16A C17A 1.505(5)
C17A C18A 1.387(5)
C18A C19A 1.348(5)
C18A H18A 0.9500
C19A C20A 1.386(5)
C19A H19A 0.9500
C20A C21A 1.393(6)
C20A H20A 0.9500
C21A H21A 0.9500
C22A C23A 1.328(5)
C22A H22A 0.9500
C23A C24A 1.474(5)
C23A H23A 0.9500
C24A C25A 1.507(5)
C25A C26A 1.375(5)
C26A C27A 1.387(5)
C26A H26A 0.9500
C27A C28A 1.377(5)
C27A H27A 0.9500
C28A C29A 1.389(5)
C28A H28A 0.9500
C29A H29A 0.9500
O1B C1B 1.379(4)
O1B C7B 1.435(4)
O2B C16B 1.238(4)
O3B C24B 1.235(4)
N1B C21B 1.336(5)
N1B C17B 1.348(5)
N2B C29B 1.337(5)
N2B C25B 1.342(5)
C1B C2B 1.378(5)
C1B C6B 1.396(5)
C2B C3B 1.400(5)
C2B H2B 0.9500
C3B C4B 1.411(5)
C3B C14B 1.458(5)
C4B C5B 1.377(5)
C4B H4B 0.9500
C5B C6B 1.390(5)
C5B C22B 1.465(5)
C6B H6B 0.9500
C7B C8B 1.500(5)
C7B H7B1 0.9900
C7B H7B2 0.9900
C8B C9B 1.383(5)
C8B C13B 1.389(5)
C9B C10B 1.382(5)
C9B H9B 0.9500
C10B C11B 1.378(5)
C10B H10B 0.9500
C11B C12B 1.369(5)
C11B H11B 0.9500
C12B C13B 1.381(5)
C12B H12B 0.9500
C13B H13B 0.9500
C14B C15B 1.316(5)
C14B H14B 0.9500
C15B C16B 1.484(5)
C15B H15B 0.9500
C16B C17B 1.494(5)
C17B C18B 1.384(5)
C18B C19B 1.380(5)
C18B H18B 0.9500
C19B C20B 1.383(5)
C19B H19B 0.9500
C20B C21B 1.391(6)
C20B H20B 0.9500
C21B H21B 0.9500
C22B C23B 1.310(5)
C22B H22B 0.9500
C23B C24B 1.477(5)
C23B H23B 0.9500
C24B C25B 1.504(6)
C25B C26B 1.383(5)
C26B C27B 1.386(6)
C26B H26B 0.9500
C27B C28B 1.362(6)
C27B H27B 0.9500
C28B C29B 1.378(5)
C28B H28B 0.9500
C29B H29B 0.9500

loop_
_geom_torsion_atom_site_label_1
_geom_torsion_atom_site_label_2
_geom_torsion_atom_site_label_3
_geom_torsion_atom_site_label_4
_geom_torsion
C7A O1A C1A C2A -3.0(5)
C7A O1A C1A C6A 177.5(3)
O1A C1A C2A C3A -179.9(3)
C6A C1A C2A C3A -0.4(6)
C1A C2A C3A C4A -0.5(6)
C1A C2A C3A C14A 179.1(3)
C2A C3A C4A C5A 1.5(6)
C14A C3A C4A C5A -178.1(3)
C3A C4A C5A C6A -1.5(6)
C3A C4A C5A C22A 178.8(3)
O1A C1A C6A C5A 180.0(3)
C2A C1A C6A C5A 0.5(5)
C4A C5A C6A C1A 0.5(5)
C22A C5A C6A C1A -179.8(3)
C1A O1A C7A C8A -170.5(3)
O1A C7A C8A C9A 78.2(4)
O1A C7A C8A C13A -101.1(4)
C13A C8A C9A C10A -0.3(6)
C7A C8A C9A C10A -179.7(3)
C8A C9A C10A C11A 2.2(6)
C9A C10A C11A C12A -2.6(6)
C10A C11A C12A C13A 1.1(6)
C9A C8A C13A C12A -1.2(5)
C7A C8A C13A C12A 178.1(3)
C11A C12A C13A C8A 0.8(6)
C4A C3A C14A C15A 166.2(4)
C2A C3A C14A C15A -13.4(6)
C3A C14A C15A C16A -177.0(4)
C14A C15A C16A O2A 5.8(6)
C14A C15A C16A C17A -172.6(4)
C21A N1A C17A C18A -1.9(6)
C21A N1A C17A C16A 175.9(3)
O2A C16A C17A N1A -170.3(4)
C15A C16A C17A N1A 8.2(5)
O2A C16A C17A C18A 7.6(6)
C15A C16A C17A C18A -173.9(4)
N1A C17A C18A C19A 1.6(6)
C16A C17A C18A C19A -176.3(4)
C17A C18A C19A C20A -0.6(6)
C18A C19A C20A C21A 0.1(6)
C17A N1A C21A C20A 1.5(6)
C19A C20A C21A N1A -0.6(6)
C4A C5A C22A C23A 169.9(4)
C6A C5A C22A C23A -9.8(6)
C5A C22A C23A C24A 179.8(3)
C22A C23A C24A O3A -0.8(6)
C22A C23A C24A C25A 179.3(4)
C29A N2A C25A C26A 1.5(6)
C29A N2A C25A C24A -179.1(3)
O3A C24A C25A N2A -169.8(3)
C23A C24A C25A N2A 10.1(5)
O3A C24A C25A C26A 9.6(6)
C23A C24A C25A C26A -170.5(3)
N2A C25A C26A C27A -2.3(6)
C24A C25A C26A C27A 178.4(3)
C25A C26A C27A C28A 1.1(6)
C26A C27A C28A C29A 0.7(6)
C25A N2A C29A C28A 0.4(6)
C27A C28A C29A N2A -1.5(6)
C7B O1B C1B C2B 4.7(5)
C7B O1B C1B C6B -174.9(3)
O1B C1B C2B C3B -179.6(3)
C6B C1B C2B C3B 0.0(5)
C1B C2B C3B C4B 0.2(5)
C1B C2B C3B C14B 179.0(3)
C2B C3B C4B C5B -0.5(5)
C14B C3B C4B C5B -179.3(3)
C3B C4B C5B C6B 0.4(6)
C3B C4B C5B C22B 179.2(3)
C4B C5B C6B C1B -0.1(5)
C22B C5B C6B C1B -178.9(3)
C2B C1B C6B C5B -0.1(5)
O1B C1B C6B C5B 179.6(3)
C1B O1B C7B C8B -179.1(3)
O1B C7B C8B C9B 66.8(4)
O1B C7B C8B C13B -115.9(4)
C13B C8B C9B C10B 0.8(6)
C7B C8B C9B C10B 178.2(4)
C8B C9B C10B C11B -1.4(6)
C9B C10B C11B C12B 0.5(6)
C10B C11B C12B C13B 0.9(6)
C11B C12B C13B C8B -1.5(6)
C9B C8B C13B C12B 0.6(5)
C7B C8B C13B C12B -176.8(3)
C2B C3B C14B C15B 16.4(6)
C4B C3B C14B C15B -164.8(4)
C3B C14B C15B C16B -178.9(3)
C14B C15B C16B O2B 12.9(6)
C14B C15B C16B C17B -165.6(3)
C21B N1B C17B C18B -2.0(5)
C21B N1B C17B C16B 174.6(3)
O2B C16B C17B N1B -173.3(3)
C15B C16B C17B N1B 5.2(5)
O2B C16B C17B C18B 3.3(5)
C15B C16B C17B C18B -178.2(3)
N1B C17B C18B C19B 2.5(5)
C16B C17B C18B C19B -173.9(3)
C17B C18B C19B C20B -1.0(5)
C18B C19B C20B C21B -0.9(5)
C17B N1B C21B C20B 0.0(5)
C19B C20B C21B N1B 1.5(5)
C4B C5B C22B C23B 175.9(4)
C6B C5B C22B C23B -5.4(6)
C5B C22B C23B C24B 178.6(3)
C22B C23B C24B O3B 5.9(6)
C22B C23B C24B C25B -173.9(3)
C29B N2B C25B C26B -0.8(6)
C29B N2B C25B C24B 177.9(3)
O3B C24B C25B N2B -173.1(3)
C23B C24B C25B N2B 6.6(5)
O3B C24B C25B C26B 5.6(6)
C23B C24B C25B C26B -174.6(4)
N2B C25B C26B C27B 0.7(6)
C24B C25B C26B C27B -177.9(4)
C25B C26B C27B C28B -0.1(6)
C26B C27B C28B C29B -0.3(6)
C25B N2B C29B C28B 0.4(6)
C27B C28B C29B N2B 0.1(6)

loop_
_cod_related_entry_id
_cod_related_entry_code
_cod_related_entry_database
1 30651767 ChemSpider
